data_4344446
loop_
_publ_author_name
'Suh, Hee-Won'
'Balcells, David'
'Edwards, Alison J.'
'Guard, Louise M.'
'Hazari, Nilay'
'Mader, Elizabeth A.'
'Mercado, Brandon Q.'
'Repisky, Michal'

_publ_section_title
;
 Understanding the Solution and Solid-State Structures of Pd and Pt PSiP
 Pincer-Supported Hydrides.
;
_journal_issue 23
_journal_name_full 'Inorganic chemistry'
_journal_page_first 11411
_journal_page_last 11422
_journal_paper_doi 10.1021/acs.inorgchem.5b02073
_journal_volume 54
_journal_year 2015
_chemical_formula_moiety 'C37 H56 P2 Pd Si, 1.5(C5 H12)'
_chemical_formula_sum 'C44.5 H74 P2 Pd Si'
_chemical_formula_weight 805.46
_chemical_name_systematic
;
 ?
;
_space_group_crystal_system monoclinic
_space_group_IT_number 14
_space_group_name_Hall '-P 2yn'
_space_group_name_H-M_alt 'P 1 21/n 1'
_symmetry_space_group_name_Hall '-P 2yn'
_symmetry_space_group_name_H-M 'P 1 21/n 1'
_atom_sites_solution_hydrogens mixed
_atom_sites_solution_primary direct
_audit_creation_date 2014-11-04
_audit_creation_method
;
Olex2 1.2
(compiled 2014.09.19 svn.r3010 for OlexSys, GUI svn.r4874)
;
_cell_angle_alpha 90
_cell_angle_beta 94.911(7)
_cell_angle_gamma 90
_cell_formula_units_Z 8
_cell_length_a 16.7478(3)
_cell_length_b 22.2540(4)
_cell_length_c 23.8470(17)
_cell_measurement_reflns_used 100539
_cell_measurement_temperature 93
_cell_measurement_theta_max 63.9
_cell_measurement_theta_min 1.9
_cell_volume 8855.3(7)
_computing_cell_refinement
;
CrystalClear-SM Expert 2.0 r15 (Rigaku, 2011)
;
_computing_data_collection
;
CrystalClear-SM Expert 2.0 r15 (Rigaku, 2011)
;
_computing_data_reduction
;
CrystalClear-SM Expert 2.0 r15 (Rigaku, 2011)
;
_computing_molecular_graphics 'Olex2 (Dolomanov et al., 2009)'
_computing_publication_material 'Olex2 (Dolomanov et al., 2009)'
_computing_structure_refinement 'XL (Sheldrick, 2008)'
_computing_structure_solution 'XS (Sheldrick, 2008)'
_diffrn_ambient_temperature 93
_diffrn_detector CCD
_diffrn_detector_area_resol_mean 22.2222
_diffrn_measured_fraction_theta_full 0.903
_diffrn_measured_fraction_theta_max 0.993
_diffrn_measurement_details
;
scan:
    Number of images: 90
               Slice: -48.0000 - 132.0000
         Image width: 2.0000
            Exp time: 2.0000
       Rotation axis: Omega
               Omega: 0.0000
                 Chi: 0.0000
                 Phi: 0.0000
                 XTD: 42.0000
              2theta: 42.0000
scan:
    Number of images: 90
               Slice: -48.0000 - 132.0000
         Image width: 2.0000
            Exp time: 2.0000
       Rotation axis: Omega
               Omega: 0.0000
                 Chi: 0.0000
                 Phi: 180.0000
                 XTD: 42.0000
              2theta: 42.0000
scan:
    Number of images: 90
               Slice: -48.0000 - 132.0000
         Image width: 2.0000
            Exp time: 2.0000
       Rotation axis: Omega
               Omega: 0.0000
                 Chi: 54.0000
                 Phi: 220.0000
                 XTD: 42.0000
              2theta: 42.0000
scan:
    Number of images: 90
               Slice: -48.0000 - 132.0000
         Image width: 2.0000
            Exp time: 2.0000
       Rotation axis: Omega
               Omega: 0.0000
                 Chi: 54.0000
                 Phi: 55.0000
                 XTD: 42.0000
              2theta: 42.0000
scan:
    Number of images: 90
               Slice: -48.0000 - 132.0000
         Image width: 2.0000
            Exp time: 2.0000
       Rotation axis: Omega
               Omega: 0.0000
                 Chi: 54.0000
                 Phi: 320.0000
                 XTD: 42.0000
              2theta: 42.0000
scan:
    Number of images: 90
               Slice: -48.0000 - 132.0000
         Image width: 2.0000
            Exp time: 2.0000
       Rotation axis: Omega
               Omega: 0.0000
                 Chi: 54.0000
                 Phi: 110.0000
                 XTD: 42.0000
              2theta: 42.0000
scan:
    Number of images: 90
               Slice: -48.0000 - 132.0000
         Image width: 2.0000
            Exp time: 2.0000
       Rotation axis: Omega
               Omega: 0.0000
                 Chi: 54.0000
                 Phi: 0.0000
                 XTD: 42.0000
              2theta: 42.0000
scan:
    Number of images: 90
               Slice: -48.0000 - 132.0000
         Image width: 2.0000
            Exp time: 2.0000
       Rotation axis: Omega
               Omega: 0.0000
                 Chi: 54.0000
                 Phi: 275.0000
                 XTD: 42.0000
              2theta: 42.0000
scan:
    Number of images: 90
               Slice: -48.0000 - 132.0000
         Image width: 2.0000
            Exp time: 2.0000
       Rotation axis: Omega
               Omega: 0.0000
                 Chi: 54.0000
                 Phi: 165.0000
                 XTD: 42.0000
              2theta: 42.0000
scan:
    Number of images: 90
               Slice: 0.0000 - 180.0000
         Image width: 2.0000
            Exp time: 6.0000
       Rotation axis: Omega
               Omega: 0.0000
                 Chi: 0.0000
                 Phi: 0.0000
                 XTD: 42.0000
              2theta: 90.0000
scan:
    Number of images: 90
               Slice: 0.0000 - 180.0000
         Image width: 2.0000
            Exp time: 6.0000
       Rotation axis: Omega
               Omega: 0.0000
                 Chi: 0.0000
                 Phi: 180.0000
                 XTD: 42.0000
              2theta: 90.0000
scan:
    Number of images: 90
               Slice: 0.0000 - 180.0000
         Image width: 2.0000
            Exp time: 6.0000
       Rotation axis: Omega
               Omega: 0.0000
                 Chi: 54.0000
                 Phi: 50.0000
                 XTD: 42.0000
              2theta: 90.0000
scan:
    Number of images: 90
               Slice: 0.0000 - 180.0000
         Image width: 2.0000
            Exp time: 6.0000
       Rotation axis: Omega
               Omega: 0.0000
                 Chi: 54.0000
                 Phi: 125.0000
                 XTD: 42.0000
              2theta: 90.0000
scan:
    Number of images: 90
               Slice: 0.0000 - 180.0000
         Image width: 2.0000
            Exp time: 6.0000
       Rotation axis: Omega
               Omega: 0.0000
                 Chi: 54.0000
                 Phi: 225.0000
                 XTD: 42.0000
              2theta: 90.0000
scan:
    Number of images: 90
               Slice: 0.0000 - 180.0000
         Image width: 2.0000
            Exp time: 6.0000
       Rotation axis: Omega
               Omega: 0.0000
                 Chi: 54.0000
                 Phi: 300.0000
                 XTD: 42.0000
              2theta: 90.0000
scan:
    Number of images: 90
               Slice: 0.0000 - 180.0000
         Image width: 2.0000
            Exp time: 6.0000
       Rotation axis: Omega
               Omega: 0.0000
                 Chi: 54.0000
                 Phi: 250.0000
                 XTD: 42.0000
              2theta: 90.0000
scan:
    Number of images: 90
               Slice: 0.0000 - 180.0000
         Image width: 2.0000
            Exp time: 6.0000
       Rotation axis: Omega
               Omega: 0.0000
                 Chi: 54.0000
                 Phi: 150.0000
                 XTD: 42.0000
              2theta: 90.0000
scan:
    Number of images: 90
               Slice: 0.0000 - 180.0000
         Image width: 2.0000
            Exp time: 6.0000
       Rotation axis: Omega
               Omega: 0.0000
                 Chi: 54.0000
                 Phi: 75.0000
                 XTD: 42.0000
              2theta: 90.0000
scan:
    Number of images: 90
               Slice: 0.0000 - 180.0000
         Image width: 2.0000
            Exp time: 6.0000
       Rotation axis: Omega
               Omega: 0.0000
                 Chi: 54.0000
                 Phi: 350.0000
                 XTD: 42.0000
              2theta: 90.0000
scan:
    Number of images: 90
               Slice: 0.0000 - 180.0000
         Image width: 2.0000
            Exp time: 6.0000
       Rotation axis: Omega
               Omega: 0.0000
                 Chi: 54.0000
                 Phi: 25.0000
                 XTD: 42.0000
              2theta: 90.0000
scan:
    Number of images: 90
               Slice: 0.0000 - 180.0000
         Image width: 2.0000
            Exp time: 6.0000
       Rotation axis: Omega
               Omega: 0.0000
                 Chi: 54.0000
                 Phi: 175.0000
                 XTD: 42.0000
              2theta: 90.0000
scan:
    Number of images: 90
               Slice: 0.0000 - 180.0000
         Image width: 2.0000
            Exp time: 6.0000
       Rotation axis: Omega
               Omega: 0.0000
                 Chi: 54.0000
                 Phi: 0.0000
                 XTD: 42.0000
              2theta: 90.0000
scan:
    Number of images: 90
               Slice: 0.0000 - 180.0000
         Image width: 2.0000
            Exp time: 6.0000
       Rotation axis: Omega
               Omega: 0.0000
                 Chi: 54.0000
                 Phi: 325.0000
                 XTD: 42.0000
              2theta: 90.0000
scan:
    Number of images: 90
               Slice: 0.0000 - 180.0000
         Image width: 2.0000
            Exp time: 6.0000
       Rotation axis: Omega
               Omega: 0.0000
                 Chi: 54.0000
                 Phi: 275.0000
                 XTD: 42.0000
              2theta: 90.0000
scan:
    Number of images: 90
               Slice: 0.0000 - 180.0000
         Image width: 2.0000
            Exp time: 6.0000
       Rotation axis: Omega
               Omega: 0.0000
                 Chi: 54.0000
                 Phi: 100.0000
                 XTD: 42.0000
              2theta: 90.0000
scan:
    Number of images: 90
               Slice: 0.0000 - 180.0000
         Image width: 2.0000
            Exp time: 6.0000
       Rotation axis: Omega
               Omega: 0.0000
                 Chi: 54.0000
                 Phi: 200.0000
                 XTD: 42.0000
              2theta: 90.0000
;
_diffrn_measurement_device
;
AFC11 (Left): Eulerian 3 circle
;
_diffrn_measurement_device_type 'Rigaku Saturn944+ (2x2 bin mode)'
_diffrn_measurement_method 'profile data from \w-scans'
_diffrn_measurement_specimen_support Fiber
_diffrn_orient_matrix_type FS_PROCESS
_diffrn_orient_matrix_UB_11 0.030711
_diffrn_orient_matrix_UB_12 -0.036468
_diffrn_orient_matrix_UB_13 -0.009922
_diffrn_orient_matrix_UB_21 0.050373
_diffrn_orient_matrix_UB_22 0.024308
_diffrn_orient_matrix_UB_23 0.001789
_diffrn_orient_matrix_UB_31 0.010536
_diffrn_orient_matrix_UB_32 -0.009919
_diffrn_orient_matrix_UB_33 0.040863
_diffrn_radiation_monochromator Confocal
_diffrn_radiation_type CuK\a
_diffrn_radiation_wavelength 1.54187
_diffrn_reflns_av_R_equivalents 0.0855
_diffrn_reflns_av_unetI/netI 0.0360
_diffrn_reflns_laue_measured_fraction_full 0.903
_diffrn_reflns_laue_measured_fraction_max 0.993
_diffrn_reflns_limit_h_max 19
_diffrn_reflns_limit_h_min -19
_diffrn_reflns_limit_k_max 25
_diffrn_reflns_limit_k_min -25
_diffrn_reflns_limit_l_max 27
_diffrn_reflns_limit_l_min -26
_diffrn_reflns_number 204543
_diffrn_reflns_point_group_measured_fraction_full 0.903
_diffrn_reflns_point_group_measured_fraction_max 0.993
_diffrn_reflns_theta_full 67.687
_diffrn_reflns_theta_max 63.684
_diffrn_reflns_theta_min 2.721
_diffrn_source 'Rotating Anode'
_diffrn_source_current 40.0
_diffrn_source_power 2.0
_diffrn_source_voltage 50.0
_exptl_absorpt_coefficient_mu 4.515
_exptl_absorpt_correction_T_max 1.000
_exptl_absorpt_correction_T_min 0.605
_exptl_absorpt_correction_type multi-scan
_exptl_absorpt_process_details 'Jacobson, R (1998) Private Communication'
_exptl_crystal_colour Colorless
_exptl_crystal_density_diffrn 1.208
_exptl_crystal_description block
_exptl_crystal_F_000 3448
_exptl_crystal_size_max 0.2
_exptl_crystal_size_mid 0.2
_exptl_crystal_size_min 0.2
_refine_diff_density_max 1.361
_refine_diff_density_min -0.787
_refine_diff_density_rms 0.083
_refine_ls_extinction_method none
_refine_ls_goodness_of_fit_ref 1.092
_refine_ls_hydrogen_treatment mixed
_refine_ls_matrix_type full
_refine_ls_number_parameters 890
_refine_ls_number_reflns 14479
_refine_ls_number_restraints 81
_refine_ls_restrained_S_all 1.113
_refine_ls_R_factor_all 0.0490
_refine_ls_R_factor_gt 0.0388
_refine_ls_shift/su_max 0.001
_refine_ls_shift/su_mean 0.000
_refine_ls_structure_factor_coef Fsqd
_refine_ls_weighting_details 'w=1/[\s^2^(Fo^2^)+(0.0512P)^2^+10.4627P] where P=(Fo^2^+2Fc^2^)/3'
_refine_ls_weighting_scheme calc
_refine_ls_wR_factor_gt 0.1027
_refine_ls_wR_factor_ref 0.1098
_reflns_Friedel_coverage 0.000
_reflns_number_gt 11899
_reflns_number_total 14479
_reflns_threshold_expression 'I > 2\s(I)'
_cod_data_source_file ic5b02073_si_002.cif
_cod_data_source_block '_(CyPSiP)PdH'
_cod_depositor_comments
;
The following automatic conversions were performed:

'_exptl_absorpt_correction_type' value 'Multi-scan' changed to
'multi-scan' according to
/usr/data/users/saulius/crontab/automatic-downloads/rss-feeds/ACS/lib/dictionaries/cif_core.dic
dictionary named 'cif_core.dic' version 2.4.2 from 2011-04-26.

Automatic conversion script
Id: cif_fix_values 4268 2015-11-12 08:31:59Z antanas 

 Adding full bibliography for 4344446--4344451.cif.
;
_cod_database_code 4344446
_shelxl_version_number 2013-4
_shelx_space_group_comment
;
The symmetry employed for this shelxl refinement is uniquely defined
by the following loop, which should always be used as a source of
symmetry information in preference to the above space-group names.
They are only intended as comments.
;
_olex2_refinement_description
;
1. Fixed Uiso
 At 1.2 times of:
  All C(H) groups, All C(H,H) groups
 At 1.5 times of:
  All C(H,H,H) groups
2. Restrained distances
 C86-C85 \\sim C86-C87 \\sim C88-C87 \\sim C89-C88
 with sigma of 0.02
 C76-C75 \\sim C77-C76 \\sim C77-C78 \\sim C78-C79
 with sigma of 0.02
 C83-C84 \\sim C82-C83 \\sim C81-C82 \\sim C81-C80
 with sigma of 0.02
3. Rigid body (RIGU) restrains
 C85, C86, C87, C88, C89
 with sigma for 1-2 distances of 0.004 and sigma for 1-3 distances of 0.004
 C78, C79, C77, C76, C75
 with sigma for 1-2 distances of 0.004 and sigma for 1-3 distances of 0.004
 C84, C83, C82, C81, C80
 with sigma for 1-2 distances of 0.004 and sigma for 1-3 distances of 0.004
4.a Ternary CH refined with riding coordinates:
 C32(H32), C7(H7), C44(H44), C63(H63), C69(H69), C38(H38), C31(H31), C1(H1)
4.b Secondary CH2 refined with riding coordinates:
 C46(H46A,H46B), C37(H37A,H37B), C33(H33A,H33B), C42(H42A,H42B), C8(H8A,H8B),
 C48(H48A,H48B), C12(H12A,H12B), C68(H68A,H68B), C10(H10A,H10B), C40(H40A,H40B),
  C49(H49A,H49B), C11(H11A,H11B), C35(H35A,H35B), C39(H39A,H39B), C36(H36A,
 H36B), C43(H43A,H43B), C9(H9A,H9B), C70(H70A,H70B), C45(H45A,H45B), C34(H34A,
 H34B), C41(H41A,H41B), C71(H71A,H71B), C30(H30A,H30B), C74(H74A,H74B),
 C73(H73A,H73B), C67(H67A,H67B), C65(H65A,H65B), C66(H66A,H66B), C72(H72A,H72B),
  C2(H2A,H2B), C64(H64A,H64B), C26(H26A,H26B), C29(H29A,H29B), C28(H28A,H28B),
 C5(H5A,H5B), C3(H3A,H3B), C4(H4A,H4B), C27(H27A,H27B), C47(H47A,H47B), C6(H6A,
 H6B), C87(H87A,H87B), C86(H86A,H86B), C88(H88A,H88B), C83(H83A,H83B), C82(H82A,
 H82B), C81(H81A,H81B), C78(H78A,H78B), C76(H76A,H76B), C77(H77A,H77B)
4.c Me refined as rotating group:
 C80(H80A,H80B,H80C), C84(H84A,H84B,H84C)
4.d Aromatic/amide H refined with riding coordinates:
 C58(H58), C17(H17), C24(H24), C21(H21), C15(H15), C51(H51), C54(H54),
 C14(H14), C52(H52), C53(H53), C61(H61), C16(H16), C59(H59), C23(H23), C22(H22),
  C60(H60)
4.e Idealised Me refined as rotating group:
 C19(H19A,H19B,H19C), C56(H56A,H56B,H56C), C85(H85A,H85B,H85C), C89(H89A,H89B,
 H89C), C79(H79A,H79B,H79C), C75(H75A,H75B,H75C)
;

loop_
_space_group_symop_operation_xyz
'x, y, z'
'-x+1/2, y+1/2, -z+1/2'
'-x, -y, -z'
'x-1/2, -y-1/2, z-1/2'

loop_
_atom_site_label
_atom_site_type_symbol
_atom_site_fract_x
_atom_site_fract_y
_atom_site_fract_z
_atom_site_U_iso_or_equiv
_atom_site_adp_type
_atom_site_occupancy
_atom_site_site_symmetry_order
_atom_site_calc_flag
_atom_site_refinement_flags_posn
Pd2 Pd 0.07566(2) 0.04465(2) 0.23587(2) 0.01587(8) Uani 1 1 d .
Pd1 Pd 0.57573(2) -0.05426(2) 0.23279(2) 0.01514(8) Uani 1 1 d .
P2 P 0.53968(4) -0.01848(3) 0.14547(3) 0.01576(16) Uani 1 1 d .
Si1 Si 0.66721(5) 0.02487(3) 0.23885(3) 0.01676(18) Uani 1 1 d .
P3 P 0.15249(5) 0.07972(3) 0.31185(3) 0.01906(17) Uani 1 1 d .
Si2 Si 0.16758(5) -0.03435(3) 0.23946(3) 0.01744(18) Uani 1 1 d .
P1 P 0.65281(5) -0.09155(3) 0.30738(3) 0.01819(17) Uani 1 1 d .
P4 P 0.04052(5) 0.01243(3) 0.14720(3) 0.01634(17) Uani 1 1 d .
C13 C 0.75392(19) -0.05860(13) 0.30931(13) 0.0182(6) Uani 1 1 d .
C50 C 0.25386(19) 0.04798(12) 0.31176(13) 0.0188(7) Uani 1 1 d .
C58 C 0.23907(19) -0.09391(13) 0.14547(14) 0.0225(7) Uani 1 1 d .
H58 H 0.2792 -0.1091 0.1723 0.027 Uiso 1 1 calc R
C32 C 0.44366(18) 0.02243(13) 0.13724(13) 0.0186(6) Uani 1 1 d .
H32 H 0.4031 -0.0044 0.1529 0.022 Uiso 1 1 calc R
C55 C 0.26343(18) -0.00278(13) 0.27763(12) 0.0186(6) Uani 1 1 d .
C7 C 0.6165(2) -0.07972(15) 0.37729(13) 0.0253(7) Uani 1 1 d .
H7 H 0.5605 -0.0956 0.3753 0.030 Uiso 1 1 calc R
C44 C 0.1181(2) 0.06381(15) 0.38198(13) 0.0254(7) Uani 1 1 d .
H44 H 0.0613 0.0778 0.3809 0.030 Uiso 1 1 calc R
C46 C 0.1276(2) 0.08034(18) 0.48733(15) 0.0383(9) Uani 1 1 d .
H46A H 0.1588 0.1006 0.5190 0.046 Uiso 1 1 calc R
H46B H 0.0718 0.0952 0.4858 0.046 Uiso 1 1 calc R
C57 C 0.17957(19) -0.05583(12) 0.16345(13) 0.0188(7) Uani 1 1 d .
C17 C 0.83966(19) 0.01803(13) 0.27605(13) 0.0212(7) Uani 1 1 d .
H17 H 0.8468 0.0531 0.2544 0.025 Uiso 1 1 calc R
C37 C 0.44894(19) 0.07880(13) 0.17436(14) 0.0215(7) Uani 1 1 d .
H37A H 0.4680 0.0675 0.2134 0.026 Uiso 1 1 calc R
H37B H 0.4882 0.1071 0.1603 0.026 Uiso 1 1 calc R
C33 C 0.4098(2) 0.03872(14) 0.07738(14) 0.0241(7) Uani 1 1 d .
H33A H 0.4468 0.0668 0.0605 0.029 Uiso 1 1 calc R
H33B H 0.4054 0.0020 0.0539 0.029 Uiso 1 1 calc R
C24 C 0.6170(2) 0.05288(13) 0.06728(14) 0.0226(7) Uani 1 1 d .
H24 H 0.5756 0.0408 0.0399 0.027 Uiso 1 1 calc R
C21 C 0.73758(19) 0.08871(13) 0.14684(14) 0.0219(7) Uani 1 1 d .
H21 H 0.7791 0.1015 0.1738 0.026 Uiso 1 1 calc R
C15 C 0.8960(2) -0.05832(14) 0.33888(14) 0.0240(7) Uani 1 1 d .
H15 H 0.9409 -0.0758 0.3598 0.029 Uiso 1 1 calc R
C42 C 0.1033(2) 0.26414(14) 0.30766(16) 0.0339(9) Uani 1 1 d .
H42A H 0.0512 0.2848 0.3094 0.041 Uiso 1 1 calc R
H42B H 0.1408 0.2801 0.3385 0.041 Uiso 1 1 calc R
C51 C 0.32098(19) 0.07306(14) 0.34244(13) 0.0236(7) Uani 1 1 d .
H51 H 0.3144 0.1069 0.3659 0.028 Uiso 1 1 calc R
C54 C 0.33978(19) -0.02686(13) 0.27564(13) 0.0223(7) Uani 1 1 d .
H54 H 0.3467 -0.0617 0.2535 0.027 Uiso 1 1 calc R
C8 C 0.6114(2) -0.01213(16) 0.38984(14) 0.0303(8) Uani 1 1 d .
H8A H 0.6659 0.0055 0.3921 0.036 Uiso 1 1 calc R
H8B H 0.5788 0.0080 0.3587 0.036 Uiso 1 1 calc R
C48 C 0.0827(2) -0.01940(18) 0.44832(15) 0.0369(9) Uani 1 1 d .
H48A H 0.0255 -0.0078 0.4464 0.044 Uiso 1 1 calc R
H48B H 0.0863 -0.0633 0.4547 0.044 Uiso 1 1 calc R
C12 C 0.6632(2) -0.11184(17) 0.42665(14) 0.0339(8) Uani 1 1 d .
H12A H 0.7194 -0.0976 0.4300 0.041 Uiso 1 1 calc R
H12B H 0.6634 -0.1556 0.4193 0.041 Uiso 1 1 calc R
C20 C 0.67852(19) 0.04998(12) 0.16361(13) 0.0176(7) Uani 1 1 d .
C68 C -0.0852(2) -0.04694(14) 0.07731(14) 0.0250(7) Uani 1 1 d .
H68A H -0.0896 -0.0101 0.0540 0.030 Uiso 1 1 calc R
H68B H -0.0470 -0.0745 0.0609 0.030 Uiso 1 1 calc R
C14 C 0.82053(19) -0.08355(13) 0.34042(13) 0.0223(7) Uani 1 1 d .
H14 H 0.8139 -0.1182 0.3628 0.027 Uiso 1 1 calc R
C52 C 0.3968(2) 0.04907(14) 0.33887(14) 0.0254(7) Uani 1 1 d .
H52 H 0.4421 0.0668 0.3592 0.030 Uiso 1 1 calc R
C63 C -0.05361(18) -0.03070(13) 0.13746(13) 0.0185(6) Uani 1 1 d .
H63 H -0.0957 -0.0049 0.1526 0.022 Uiso 1 1 calc R
C10 C 0.6208(2) -0.0334(2) 0.49354(16) 0.0462(11) Uani 1 1 d .
H10A H 0.6756 -0.0166 0.4990 0.055 Uiso 1 1 calc R
H10B H 0.5945 -0.0269 0.5286 0.055 Uiso 1 1 calc R
C40 C 0.2149(2) 0.24486(14) 0.24650(17) 0.0361(9) Uani 1 1 d .
H40A H 0.2558 0.2597 0.2757 0.043 Uiso 1 1 calc R
H40B H 0.2342 0.2531 0.2092 0.043 Uiso 1 1 calc R
C19 C 0.6491(2) 0.09763(14) 0.27587(14) 0.0269(7) Uani 1 1 d .
H19A H 0.5991 0.1157 0.2595 0.040 Uiso 1 1 calc GR
H19B H 0.6937 0.1252 0.2714 0.040 Uiso 1 1 calc GR
H19C H 0.6451 0.0898 0.3160 0.040 Uiso 1 1 calc GR
C49 C 0.1169(2) -0.00393(15) 0.39231(14) 0.0277(8) Uani 1 1 d .
H49A H 0.1721 -0.0199 0.3926 0.033 Uiso 1 1 calc R
H49B H 0.0839 -0.0236 0.3611 0.033 Uiso 1 1 calc R
C11 C 0.6255(2) -0.0998(2) 0.48202(15) 0.0445(10) Uani 1 1 d .
H11A H 0.5710 -0.1173 0.4799 0.053 Uiso 1 1 calc R
H11B H 0.6581 -0.1196 0.5134 0.053 Uiso 1 1 calc R
C53 C 0.4063(2) -0.00101(14) 0.30542(14) 0.0256(7) Uani 1 1 d .
H53 H 0.4581 -0.0177 0.3028 0.031 Uiso 1 1 calc R
C35 C 0.3322(2) 0.12398(14) 0.11502(15) 0.0284(8) Uani 1 1 d .
H35A H 0.3659 0.1546 0.0983 0.034 Uiso 1 1 calc R
H35B H 0.2778 0.1410 0.1165 0.034 Uiso 1 1 calc R
C39 C 0.2036(2) 0.17706(14) 0.25367(15) 0.0291(8) Uani 1 1 d .
H39A H 0.2558 0.1566 0.2520 0.035 Uiso 1 1 calc R
H39B H 0.1667 0.1618 0.2222 0.035 Uiso 1 1 calc R
C61 C 0.1214(2) -0.05231(14) 0.06613(14) 0.0232(7) Uani 1 1 d .
H61 H 0.0809 -0.0384 0.0389 0.028 Uiso 1 1 calc R
C18 C 0.76282(18) -0.00685(13) 0.27645(12) 0.0179(6) Uani 1 1 d .
C16 C 0.90552(19) -0.00737(14) 0.30651(14) 0.0240(7) Uani 1 1 d .
H16 H 0.9571 0.0101 0.3052 0.029 Uiso 1 1 calc R
C36 C 0.3673(2) 0.10962(14) 0.17413(15) 0.0287(8) Uani 1 1 d .
H36A H 0.3300 0.0831 0.1925 0.034 Uiso 1 1 calc R
H36B H 0.3732 0.1473 0.1962 0.034 Uiso 1 1 calc R
C59 C 0.2407(2) -0.10989(14) 0.08959(14) 0.0264(7) Uani 1 1 d .
H59 H 0.2820 -0.1352 0.0784 0.032 Uiso 1 1 calc R
C56 C 0.1518(2) -0.10903(14) 0.27413(14) 0.0274(7) Uani 1 1 d .
H56A H 0.1490 -0.1031 0.3146 0.041 Uiso 1 1 calc GR
H56B H 0.1966 -0.1359 0.2679 0.041 Uiso 1 1 calc GR
H56C H 0.1016 -0.1269 0.2579 0.041 Uiso 1 1 calc GR
C69 C 0.03100(18) 0.07278(13) 0.09351(12) 0.0175(6) Uani 1 1 d .
H69 H 0.0251 0.0537 0.0554 0.021 Uiso 1 1 calc R
C38 C 0.16948(19) 0.16161(13) 0.30958(14) 0.0232(7) Uani 1 1 d .
H38 H 0.2100 0.1727 0.3411 0.028 Uiso 1 1 calc R
C25 C 0.61723(18) 0.03210(12) 0.12289(13) 0.0176(6) Uani 1 1 d .
C43 C 0.0920(2) 0.19676(14) 0.31645(15) 0.0291(8) Uani 1 1 d .
H43A H 0.0491 0.1818 0.2889 0.035 Uiso 1 1 calc R
H43B H 0.0750 0.1897 0.3546 0.035 Uiso 1 1 calc R
C9 C 0.5739(2) -0.00099(19) 0.44521(15) 0.0409(10) Uani 1 1 d .
H9A H 0.5734 0.0427 0.4531 0.049 Uiso 1 1 calc R
H9B H 0.5178 -0.0154 0.4418 0.049 Uiso 1 1 calc R
C70 C 0.10835(19) 0.11048(14) 0.09828(14) 0.0248(7) Uani 1 1 d .
H70A H 0.1196 0.1242 0.1377 0.030 Uiso 1 1 calc R
H70B H 0.1537 0.0850 0.0887 0.030 Uiso 1 1 calc R
C45 C 0.1638(2) 0.09591(16) 0.43192(14) 0.0314(8) Uani 1 1 d .
H45A H 0.1612 0.1399 0.4258 0.038 Uiso 1 1 calc R
H45B H 0.2208 0.0837 0.4345 0.038 Uiso 1 1 calc R
C62 C 0.11958(18) -0.03554(13) 0.12262(13) 0.0174(6) Uani 1 1 d .
C34 C 0.32745(19) 0.06784(14) 0.07798(15) 0.0266(7) Uani 1 1 d .
H34A H 0.2895 0.0388 0.0925 0.032 Uiso 1 1 calc R
H34B H 0.3072 0.0789 0.0391 0.032 Uiso 1 1 calc R
C41 C 0.1360(2) 0.27772(14) 0.25160(16) 0.0360(9) Uani 1 1 d .
H41A H 0.1445 0.3215 0.2482 0.043 Uiso 1 1 calc R
H41B H 0.0965 0.2651 0.2206 0.043 Uiso 1 1 calc R
C71 C 0.1023(2) 0.16511(14) 0.05943(15) 0.0276(8) Uani 1 1 d .
H71A H 0.1518 0.1893 0.0656 0.033 Uiso 1 1 calc R
H71B H 0.0974 0.1515 0.0198 0.033 Uiso 1 1 calc R
C30 C 0.46236(19) -0.11866(14) 0.09574(14) 0.0233(7) Uani 1 1 d .
H30A H 0.4121 -0.0955 0.0882 0.028 Uiso 1 1 calc R
H30B H 0.4644 -0.1337 0.1349 0.028 Uiso 1 1 calc R
C74 C -0.04286(19) 0.11156(13) 0.10011(14) 0.0228(7) Uani 1 1 d .
H74A H -0.0424 0.1249 0.1397 0.027 Uiso 1 1 calc R
H74B H -0.0916 0.0870 0.0913 0.027 Uiso 1 1 calc R
C73 C -0.0463(2) 0.16665(14) 0.06177(15) 0.0269(7) Uani 1 1 d .
H73A H -0.0544 0.1535 0.0220 0.032 Uiso 1 1 calc R
H73B H -0.0926 0.1919 0.0698 0.032 Uiso 1 1 calc R
C67 C -0.16712(19) -0.07714(14) 0.07671(15) 0.0278(8) Uani 1 1 d .
H67A H -0.2061 -0.0487 0.0910 0.033 Uiso 1 1 calc R
H67B H -0.1862 -0.0881 0.0376 0.033 Uiso 1 1 calc R
C23 C 0.67709(19) 0.09103(15) 0.05225(14) 0.0259(7) Uani 1 1 d .
H23 H 0.6769 0.1049 0.0146 0.031 Uiso 1 1 calc R
C31 C 0.53358(18) -0.07697(13) 0.08992(12) 0.0183(6) Uani 1 1 d .
H31 H 0.5258 -0.0566 0.0525 0.022 Uiso 1 1 calc R
C65 C -0.1287(2) -0.11899(14) 0.17318(15) 0.0285(8) Uani 1 1 d .
H65A H -0.1224 -0.1567 0.1951 0.034 Uiso 1 1 calc R
H65B H -0.1671 -0.0930 0.1912 0.034 Uiso 1 1 calc R
C66 C -0.1619(2) -0.13343(15) 0.11330(16) 0.0315(8) Uani 1 1 d .
H66A H -0.2159 -0.1513 0.1139 0.038 Uiso 1 1 calc R
H66B H -0.1269 -0.1633 0.0969 0.038 Uiso 1 1 calc R
C1 C 0.67134(19) -0.17302(13) 0.30279(13) 0.0220(7) Uani 1 1 d .
H1 H 0.7120 -0.1847 0.3340 0.026 Uiso 1 1 calc R
C22 C 0.7372(2) 0.10884(14) 0.09211(14) 0.0254(7) Uani 1 1 d .
H22 H 0.7783 0.1350 0.0818 0.031 Uiso 1 1 calc R
C72 C 0.0304(2) 0.20386(14) 0.07016(15) 0.0297(8) Uani 1 1 d .
H72A H 0.0270 0.2384 0.0439 0.036 Uiso 1 1 calc R
H72B H 0.0367 0.2197 0.1091 0.036 Uiso 1 1 calc R
C2 C 0.7057(2) -0.18627(14) 0.24644(14) 0.0262(7) Uani 1 1 d .
H2A H 0.6683 -0.1709 0.2153 0.031 Uiso 1 1 calc R
H2B H 0.7573 -0.1648 0.2451 0.031 Uiso 1 1 calc R
C64 C -0.04774(19) -0.08713(13) 0.17415(14) 0.0233(7) Uani 1 1 d .
H64A H -0.0076 -0.1148 0.1603 0.028 Uiso 1 1 calc R
H64B H -0.0295 -0.0759 0.2133 0.028 Uiso 1 1 calc R
C26 C 0.61240(19) -0.11174(14) 0.09271(14) 0.0242(7) Uani 1 1 d .
H26A H 0.6559 -0.0843 0.0836 0.029 Uiso 1 1 calc R
H26B H 0.6252 -0.1266 0.1316 0.029 Uiso 1 1 calc R
C29 C 0.4613(2) -0.17219(14) 0.05553(14) 0.0251(7) Uani 1 1 d .
H29A H 0.4166 -0.1994 0.0630 0.030 Uiso 1 1 calc R
H29B H 0.4520 -0.1577 0.0163 0.030 Uiso 1 1 calc R
C28 C 0.5401(2) -0.20670(14) 0.06258(15) 0.0296(8) Uani 1 1 d .
H28A H 0.5480 -0.2234 0.1011 0.035 Uiso 1 1 calc R
H28B H 0.5385 -0.2406 0.0356 0.035 Uiso 1 1 calc R
C5 C 0.6078(2) -0.27633(14) 0.29833(15) 0.0333(8) Uani 1 1 d .
H5A H 0.5562 -0.2978 0.2994 0.040 Uiso 1 1 calc R
H5B H 0.6454 -0.2924 0.3290 0.040 Uiso 1 1 calc R
C3 C 0.7192(2) -0.25360(14) 0.23786(16) 0.0330(8) Uani 1 1 d .
H3A H 0.7391 -0.2604 0.2005 0.040 Uiso 1 1 calc R
H3B H 0.7604 -0.2684 0.2669 0.040 Uiso 1 1 calc R
C4 C 0.6415(2) -0.28809(14) 0.24193(16) 0.0348(9) Uani 1 1 d .
H4A H 0.6515 -0.3316 0.2378 0.042 Uiso 1 1 calc R
H4B H 0.6018 -0.2756 0.2110 0.042 Uiso 1 1 calc R
C60 C 0.18189(19) -0.08895(15) 0.04992(14) 0.0272(8) Uani 1 1 d .
H60 H 0.1832 -0.0998 0.0115 0.033 Uiso 1 1 calc R
C27 C 0.6091(2) -0.16495(14) 0.05220(15) 0.0287(8) Uani 1 1 d .
H27A H 0.6024 -0.1500 0.0130 0.034 Uiso 1 1 calc R
H27B H 0.6602 -0.1875 0.0571 0.034 Uiso 1 1 calc R
C47 C 0.1286(2) 0.01330(18) 0.49727(15) 0.0389(9) Uani 1 1 d .
H47A H 0.1038 0.0043 0.5326 0.047 Uiso 1 1 calc R
H47B H 0.1847 -0.0012 0.5015 0.047 Uiso 1 1 calc R
C6 C 0.5949(2) -0.20983(14) 0.30809(15) 0.0284(8) Uani 1 1 d .
H6A H 0.5768 -0.2040 0.3461 0.034 Uiso 1 1 calc R
H6B H 0.5521 -0.1950 0.2804 0.034 Uiso 1 1 calc R
C85 C 0.6522(4) -0.2403(2) 0.5590(2) 0.0787(16) Uani 1 1 d .
H85A H 0.6491 -0.2295 0.5190 0.118 Uiso 1 1 calc GR
H85B H 0.6660 -0.2830 0.5633 0.118 Uiso 1 1 calc GR
H85C H 0.6935 -0.2159 0.5798 0.118 Uiso 1 1 calc GR
C87 C 0.5712(3) -0.2389(2) 0.6438(2) 0.0633(12) Uani 1 1 d .
H87A H 0.6122 -0.2127 0.6637 0.076 Uiso 1 1 calc R
H87B H 0.5865 -0.2812 0.6523 0.076 Uiso 1 1 calc R
C86 C 0.5715(3) -0.2288(3) 0.5820(2) 0.0776(15) Uani 1 1 d .
H86A H 0.5553 -0.1868 0.5735 0.093 Uiso 1 1 calc R
H86B H 0.5309 -0.2554 0.5622 0.093 Uiso 1 1 calc R
C88 C 0.4910(3) -0.2265(2) 0.6663(2) 0.0641(13) Uani 1 1 d .
H88A H 0.4496 -0.2521 0.6460 0.077 Uiso 1 1 calc R
H88B H 0.4761 -0.1841 0.6588 0.077 Uiso 1 1 calc R
C89 C 0.4918(4) -0.2388(2) 0.7304(2) 0.0777(16) Uani 1 1 d .
H89A H 0.5067 -0.2807 0.7381 0.117 Uiso 1 1 calc GR
H89B H 0.4383 -0.2312 0.7427 0.117 Uiso 1 1 calc GR
H89C H 0.5307 -0.2121 0.7508 0.117 Uiso 1 1 calc GR
C83 C 0.1650(6) 0.3368(4) 0.0208(4) 0.165(4) Uani 1 1 d .
H83A H 0.1823 0.2950 0.0290 0.198 Uiso 1 1 calc R
H83B H 0.1138 0.3350 -0.0032 0.198 Uiso 1 1 calc R
C82 C 0.2285(5) 0.3676(3) -0.0127(3) 0.128(3) Uani 1 1 d .
H82A H 0.2078 0.4075 -0.0255 0.154 Uiso 1 1 calc R
H82B H 0.2774 0.3744 0.0128 0.154 Uiso 1 1 calc R
C80 C 0.3203(7) 0.3665(4) -0.0924(4) 0.166(4) Uani 1 1 d .
H80A H 0.3275 0.3485 -0.1291 0.250 Uiso 1 1 calc GR
H80B H 0.3704 0.3633 -0.0681 0.250 Uiso 1 1 calc GR
H80C H 0.3058 0.4089 -0.0974 0.250 Uiso 1 1 calc GR
C81 C 0.2513(7) 0.3323(4) -0.0641(4) 0.165(4) Uani 1 1 d .
H81A H 0.2039 0.3281 -0.0916 0.198 Uiso 1 1 calc R
H81B H 0.2697 0.2916 -0.0525 0.198 Uiso 1 1 calc R
C84 C 0.1481(6) 0.3709(5) 0.0823(5) 0.177(4) Uani 1 1 d .
H84A H 0.1255 0.4110 0.0745 0.266 Uiso 1 1 calc GR
H84B H 0.1987 0.3746 0.1059 0.266 Uiso 1 1 calc GR
H84C H 0.1103 0.3468 0.1020 0.266 Uiso 1 1 calc GR
C79 C 0.6598(4) 0.2590(2) 0.0736(2) 0.0841(18) Uani 1 1 d .
H79A H 0.6494 0.2300 0.0429 0.126 Uiso 1 1 calc GR
H79B H 0.7166 0.2575 0.0873 0.126 Uiso 1 1 calc GR
H79C H 0.6464 0.2995 0.0597 0.126 Uiso 1 1 calc GR
C78 C 0.6090(3) 0.2437(2) 0.1210(2) 0.0781(16) Uani 1 1 d .
H78A H 0.6216 0.2732 0.1515 0.094 Uiso 1 1 calc R
H78B H 0.6266 0.2039 0.1359 0.094 Uiso 1 1 calc R
C75 C 0.3877(3) 0.2937(2) 0.0936(2) 0.0715(14) Uani 1 1 d .
H75A H 0.3737 0.2685 0.0606 0.107 Uiso 1 1 calc GR
H75B H 0.3685 0.3348 0.0860 0.107 Uiso 1 1 calc GR
H75C H 0.3625 0.2775 0.1260 0.107 Uiso 1 1 calc GR
C76 C 0.4761(4) 0.2944(3) 0.1062(3) 0.117(3) Uani 1 1 d .
H76A H 0.4985 0.3196 0.0772 0.140 Uiso 1 1 calc R
H76B H 0.4875 0.3153 0.1426 0.140 Uiso 1 1 calc R
C77 C 0.5183(4) 0.2416(3) 0.1092(3) 0.108(2) Uani 1 1 d .
H77A H 0.5063 0.2202 0.0730 0.130 Uiso 1 1 calc R
H77B H 0.4969 0.2167 0.1388 0.130 Uiso 1 1 calc R
H H 0.520(2) -0.1121(17) 0.2264(16) 0.046(11) Uiso 1 1 d .
HA H 0.021(2) 0.1004(16) 0.2323(15) 0.037(10) Uiso 1 1 d .

loop_
_atom_site_aniso_label
_atom_site_aniso_U_11
_atom_site_aniso_U_22
_atom_site_aniso_U_33
_atom_site_aniso_U_23
_atom_site_aniso_U_13
_atom_site_aniso_U_12
Pd2 0.01672(14) 0.01279(12) 0.01804(14) -0.00271(8) 0.00117(9) 0.00101(8)
Pd1 0.01637(14) 0.01302(12) 0.01587(13) 0.00179(8) 0.00045(9) -0.00087(8)
P2 0.0162(4) 0.0139(4) 0.0171(4) 0.0011(3) 0.0011(3) -0.0008(3)
Si1 0.0187(4) 0.0130(4) 0.0184(4) 0.0001(3) 0.0003(3) -0.0012(3)
P3 0.0188(4) 0.0172(4) 0.0210(4) -0.0053(3) 0.0007(3) 0.0010(3)
Si2 0.0206(5) 0.0130(4) 0.0187(4) -0.0011(3) 0.0015(3) 0.0013(3)
P1 0.0183(4) 0.0181(4) 0.0181(4) 0.0039(3) 0.0009(3) -0.0006(3)
P4 0.0161(4) 0.0144(4) 0.0185(4) -0.0013(3) 0.0016(3) -0.0002(3)
C13 0.0194(17) 0.0173(15) 0.0178(16) -0.0023(12) 0.0003(13) -0.0013(12)
C50 0.0195(17) 0.0166(15) 0.0203(17) 0.0015(12) 0.0020(13) 0.0006(12)
C58 0.0215(18) 0.0199(16) 0.0258(18) -0.0035(13) 0.0003(14) 0.0006(13)
C32 0.0171(17) 0.0184(15) 0.0203(16) 0.0021(12) 0.0023(13) 0.0025(12)
C55 0.0189(17) 0.0194(15) 0.0173(16) 0.0022(12) 0.0002(12) 0.0020(12)
C7 0.0202(18) 0.0365(19) 0.0191(17) 0.0049(14) 0.0000(13) -0.0002(14)
C44 0.0250(19) 0.0313(18) 0.0199(18) -0.0086(14) 0.0021(14) 0.0012(14)
C46 0.032(2) 0.061(3) 0.0217(19) -0.0136(17) -0.0020(15) 0.0034(18)
C57 0.0197(17) 0.0131(14) 0.0237(17) -0.0023(12) 0.0028(13) -0.0007(12)
C17 0.0239(18) 0.0165(15) 0.0231(17) 0.0022(12) 0.0010(13) -0.0034(13)
C37 0.0208(17) 0.0181(15) 0.0255(18) -0.0027(13) 0.0012(13) 0.0001(13)
C33 0.0226(18) 0.0259(17) 0.0235(18) 0.0032(13) 0.0005(14) 0.0024(13)
C24 0.0203(18) 0.0264(17) 0.0208(18) 0.0041(13) 0.0009(14) 0.0027(13)
C21 0.0195(17) 0.0185(15) 0.0274(18) 0.0042(13) -0.0003(13) -0.0007(13)
C15 0.0200(18) 0.0227(16) 0.0287(19) -0.0022(13) -0.0018(14) 0.0021(13)
C42 0.037(2) 0.0193(17) 0.045(2) -0.0129(15) -0.0041(17) 0.0076(15)
C51 0.0231(18) 0.0226(16) 0.0242(18) -0.0037(13) -0.0021(14) 0.0010(13)
C54 0.0264(18) 0.0185(15) 0.0220(17) -0.0018(13) 0.0018(14) 0.0058(13)
C8 0.0237(19) 0.040(2) 0.0275(19) -0.0038(15) 0.0024(15) 0.0051(15)
C48 0.033(2) 0.048(2) 0.031(2) 0.0015(17) 0.0078(16) -0.0063(17)
C12 0.034(2) 0.043(2) 0.0243(19) 0.0084(16) 0.0028(15) 0.0020(17)
C20 0.0176(17) 0.0125(14) 0.0226(17) 0.0014(11) 0.0019(13) 0.0018(11)
C68 0.0235(19) 0.0260(17) 0.0254(19) -0.0026(13) 0.0011(14) -0.0025(13)
C14 0.0253(18) 0.0190(15) 0.0223(17) 0.0036(13) -0.0008(13) 0.0010(13)
C52 0.0244(19) 0.0238(17) 0.0272(19) -0.0006(13) -0.0019(15) -0.0026(13)
C63 0.0171(17) 0.0188(15) 0.0200(16) -0.0026(12) 0.0037(13) -0.0028(12)
C10 0.032(2) 0.083(3) 0.024(2) -0.005(2) 0.0036(17) 0.012(2)
C40 0.042(2) 0.0185(17) 0.048(2) -0.0012(15) 0.0047(18) -0.0054(15)
C19 0.030(2) 0.0206(16) 0.0300(19) -0.0041(14) 0.0002(15) 0.0014(14)
C49 0.0271(19) 0.0302(18) 0.0260(19) -0.0011(14) 0.0045(15) -0.0030(14)
C11 0.034(2) 0.079(3) 0.020(2) 0.0135(19) 0.0011(16) 0.003(2)
C53 0.0225(18) 0.0246(17) 0.0291(19) 0.0020(14) -0.0006(14) 0.0064(14)
C35 0.0193(18) 0.0196(16) 0.046(2) 0.0046(15) 0.0017(15) 0.0019(13)
C39 0.031(2) 0.0192(16) 0.037(2) -0.0017(14) 0.0044(16) 0.0029(14)
C61 0.0205(18) 0.0272(17) 0.0218(18) -0.0013(13) 0.0004(14) -0.0013(13)
C18 0.0210(17) 0.0180(15) 0.0143(15) -0.0043(12) -0.0002(12) -0.0002(12)
C16 0.0192(17) 0.0220(16) 0.0306(19) -0.0015(14) 0.0011(14) -0.0036(13)
C36 0.0241(19) 0.0186(16) 0.044(2) -0.0058(14) 0.0053(16) 0.0020(13)
C59 0.0204(18) 0.0266(17) 0.033(2) -0.0093(14) 0.0062(15) 0.0025(14)
C56 0.033(2) 0.0201(16) 0.0290(19) -0.0011(14) 0.0030(15) -0.0006(14)
C69 0.0190(17) 0.0168(15) 0.0164(16) -0.0006(12) -0.0011(12) -0.0019(12)
C38 0.0215(18) 0.0162(15) 0.0314(19) -0.0080(13) 0.0000(14) -0.0007(13)
C25 0.0205(17) 0.0117(14) 0.0209(17) 0.0019(12) 0.0035(13) 0.0014(12)
C43 0.028(2) 0.0233(17) 0.036(2) -0.0096(14) 0.0008(15) 0.0069(14)
C9 0.031(2) 0.065(3) 0.028(2) -0.0067(18) 0.0045(16) 0.0097(19)
C70 0.0186(17) 0.0231(16) 0.0325(19) 0.0017(14) 0.0012(14) -0.0048(13)
C45 0.032(2) 0.0343(19) 0.0276(19) -0.0094(15) -0.0017(15) -0.0011(15)
C62 0.0189(17) 0.0139(14) 0.0195(16) -0.0015(12) 0.0031(13) -0.0015(12)
C34 0.0222(18) 0.0235(16) 0.034(2) 0.0067(14) -0.0001(15) 0.0020(14)
C41 0.042(2) 0.0159(16) 0.048(2) -0.0034(15) -0.0035(18) 0.0022(15)
C71 0.0276(19) 0.0224(17) 0.033(2) 0.0040(14) 0.0023(15) -0.0058(14)
C30 0.0213(18) 0.0222(16) 0.0262(18) -0.0019(13) 0.0011(14) -0.0017(13)
C74 0.0189(17) 0.0206(16) 0.0289(18) 0.0033(13) 0.0012(14) 0.0003(13)
C73 0.0266(19) 0.0212(16) 0.032(2) 0.0044(14) -0.0013(15) 0.0021(14)
C67 0.0197(18) 0.0279(17) 0.035(2) -0.0080(15) -0.0021(14) -0.0043(14)
C23 0.0231(18) 0.0315(18) 0.0238(18) 0.0116(14) 0.0056(14) 0.0006(14)
C31 0.0213(17) 0.0174(15) 0.0158(16) -0.0004(12) -0.0009(12) 0.0010(12)
C65 0.0266(19) 0.0182(16) 0.042(2) 0.0030(14) 0.0082(16) -0.0026(14)
C66 0.0231(19) 0.0230(17) 0.048(2) -0.0053(15) 0.0031(16) -0.0041(14)
C1 0.0239(18) 0.0157(15) 0.0260(18) 0.0076(13) 0.0007(14) -0.0011(13)
C22 0.0220(18) 0.0230(16) 0.032(2) 0.0072(14) 0.0044(14) -0.0018(13)
C72 0.035(2) 0.0192(16) 0.034(2) 0.0046(14) -0.0014(16) -0.0002(14)
C2 0.0259(19) 0.0196(16) 0.034(2) 0.0021(14) 0.0065(15) -0.0029(13)
C64 0.0241(18) 0.0204(16) 0.0259(18) -0.0007(13) 0.0060(14) -0.0012(13)
C26 0.0226(18) 0.0226(16) 0.0271(18) -0.0025(13) 0.0002(14) 0.0026(13)
C29 0.0281(19) 0.0198(16) 0.0268(18) -0.0048(13) -0.0015(14) -0.0060(13)
C28 0.041(2) 0.0175(16) 0.0298(19) -0.0044(14) -0.0009(16) 0.0013(14)
C5 0.038(2) 0.0192(17) 0.042(2) 0.0124(15) -0.0044(17) -0.0083(15)
C3 0.036(2) 0.0195(17) 0.043(2) -0.0016(15) 0.0046(17) 0.0008(15)
C4 0.041(2) 0.0165(16) 0.045(2) 0.0053(15) -0.0075(17) -0.0043(15)
C60 0.0239(19) 0.0338(18) 0.0244(18) -0.0120(14) 0.0051(14) -0.0023(14)
C27 0.028(2) 0.0251(17) 0.032(2) -0.0054(14) -0.0007(15) 0.0078(14)
C47 0.033(2) 0.060(3) 0.024(2) 0.0009(17) 0.0057(16) -0.0014(18)
C6 0.0260(19) 0.0254(17) 0.034(2) 0.0098(14) 0.0008(15) -0.0066(14)
C85 0.108(4) 0.041(3) 0.086(4) -0.016(3) 0.005(3) 0.007(3)
C87 0.078(3) 0.038(2) 0.070(3) 0.004(2) -0.011(2) -0.002(2)
C86 0.093(4) 0.076(4) 0.061(3) 0.003(3) -0.009(3) -0.001(3)
C88 0.076(3) 0.040(2) 0.074(3) -0.002(2) -0.003(3) -0.006(2)
C89 0.110(5) 0.048(3) 0.074(3) -0.006(2) -0.004(3) -0.007(3)
C83 0.172(8) 0.099(6) 0.219(9) 0.065(6) -0.006(7) -0.034(6)
C82 0.146(6) 0.061(4) 0.172(7) 0.006(4) -0.020(5) 0.001(4)
C80 0.264(11) 0.142(8) 0.086(6) -0.030(5) -0.026(6) 0.029(7)
C81 0.292(12) 0.096(6) 0.102(6) 0.012(4) -0.011(6) 0.044(6)
C84 0.141(8) 0.139(8) 0.251(11) -0.010(7) 0.016(8) 0.008(7)
C79 0.134(5) 0.034(2) 0.077(4) -0.010(2) -0.036(3) -0.017(3)
C78 0.091(4) 0.058(3) 0.078(4) -0.019(3) -0.038(3) 0.000(3)
C75 0.091(4) 0.046(3) 0.077(4) -0.009(2) 0.006(3) 0.005(3)
C76 0.090(4) 0.105(5) 0.150(7) -0.077(4) -0.019(4) 0.004(3)
C77 0.100(4) 0.105(5) 0.110(5) -0.054(4) -0.045(4) 0.022(3)

loop_
_atom_type_symbol
_atom_type_description
_atom_type_scat_dispersion_real
_atom_type_scat_dispersion_imag
_atom_type_scat_source
C C 0.0181 0.0091 'International Tables Vol C Tables 4.2.6.8 and 6.1.1.4'
H H 0.0000 0.0000 'International Tables Vol C Tables 4.2.6.8 and 6.1.1.4'
P P 0.2955 0.4335 'International Tables Vol C Tables 4.2.6.8 and 6.1.1.4'
Pd Pd 0.1215 3.9337 'International Tables Vol C Tables 4.2.6.8 and 6.1.1.4'
Si Si 0.2541 0.3302 'International Tables Vol C Tables 4.2.6.8 and 6.1.1.4'

loop_
_geom_angle_atom_site_label_1
_geom_angle_atom_site_label_2
_geom_angle_atom_site_label_3
_geom_angle
P3 Pd2 Si2 84.41(3)
P4 Pd2 P3 160.00(3)
P4 Pd2 Si2 85.04(3)
P2 Pd1 Si1 85.03(3)
P2 Pd1 P1 160.28(3)
P1 Pd1 Si1 84.30(3)
C32 P2 Pd1 115.67(10)
C32 P2 C31 106.05(14)
C25 P2 Pd1 110.26(10)
C25 P2 C32 107.39(13)
C25 P2 C31 102.61(13)
C31 P2 Pd1 113.86(10)
C20 Si1 Pd1 106.33(10)
C19 Si1 Pd1 123.23(11)
C19 Si1 C20 102.86(14)
C19 Si1 C18 105.13(14)
C18 Si1 Pd1 105.74(9)
C18 Si1 C20 113.91(13)
C50 P3 Pd2 109.11(10)
C50 P3 C44 106.64(15)
C50 P3 C38 103.56(14)
C44 P3 Pd2 117.22(11)
C38 P3 Pd2 113.23(11)
C38 P3 C44 106.04(15)
C55 Si2 Pd2 105.39(9)
C57 Si2 Pd2 106.12(10)
C57 Si2 C55 113.18(14)
C56 Si2 Pd2 124.30(11)
C56 Si2 C55 105.01(14)
C56 Si2 C57 103.09(14)
C13 P1 Pd1 109.56(10)
C13 P1 C1 103.52(14)
C7 P1 Pd1 116.65(11)
C7 P1 C13 107.13(15)
C7 P1 C1 105.34(15)
C1 P1 Pd1 113.65(11)
C63 P4 Pd2 115.72(10)
C63 P4 C69 105.56(14)
C69 P4 Pd2 114.59(10)
C62 P4 Pd2 110.22(10)
C62 P4 C63 106.83(13)
C62 P4 C69 102.87(13)
C14 C13 P1 123.0(2)
C14 C13 C18 120.1(3)
C18 C13 P1 116.9(2)
C55 C50 P3 117.3(2)
C51 C50 P3 123.0(2)
C51 C50 C55 119.6(3)
C59 C58 C57 121.5(3)
C37 C32 P2 109.6(2)
C37 C32 C33 110.0(2)
C33 C32 P2 117.7(2)
C50 C55 Si2 115.9(2)
C54 C55 Si2 125.4(2)
C54 C55 C50 118.6(3)
C8 C7 P1 110.1(2)
C12 C7 P1 116.3(2)
C12 C7 C8 109.9(3)
C49 C44 P3 110.2(2)
C49 C44 C45 110.3(3)
C45 C44 P3 116.1(2)
C47 C46 C45 110.9(3)
C58 C57 Si2 125.4(2)
C58 C57 C62 117.7(3)
C62 C57 Si2 116.7(2)
C16 C17 C18 121.6(3)
C36 C37 C32 110.9(3)
C34 C33 C32 110.8(3)
C23 C24 C25 120.2(3)
C22 C21 C20 121.7(3)
C14 C15 C16 119.6(3)
C41 C42 C43 112.0(3)
C52 C51 C50 120.8(3)
C55 C54 C53 121.4(3)
C9 C8 C7 111.1(3)
C47 C48 C49 111.0(3)
C7 C12 C11 111.1(3)
C21 C20 Si1 125.5(2)
C21 C20 C25 118.0(3)
C25 C20 Si1 116.2(2)
C67 C68 C63 110.6(3)
C15 C14 C13 120.8(3)
C51 C52 C53 119.7(3)
C68 C63 P4 117.7(2)
C64 C63 P4 110.1(2)
C64 C63 C68 110.0(2)
C11 C10 C9 111.1(3)
C41 C40 C39 110.3(3)
C44 C49 C48 111.9(3)
C10 C11 C12 111.1(3)
C52 C53 C54 119.9(3)
C36 C35 C34 111.2(3)
C40 C39 C38 112.1(3)
C60 C61 C62 120.2(3)
C13 C18 Si1 116.1(2)
C17 C18 Si1 125.9(2)
C17 C18 C13 117.9(3)
C17 C16 C15 120.0(3)
C35 C36 C37 111.9(3)
C58 C59 C60 120.0(3)
C70 C69 P4 108.8(2)
C74 C69 P4 111.2(2)
C74 C69 C70 111.6(2)
C39 C38 P3 108.5(2)
C39 C38 C43 111.1(3)
C43 C38 P3 111.5(2)
C24 C25 P2 122.3(2)
C24 C25 C20 120.1(3)
C20 C25 P2 117.6(2)
C42 C43 C38 111.7(3)
C10 C9 C8 110.7(3)
C71 C70 C69 112.2(3)
C44 C45 C46 110.8(3)
C57 C62 P4 117.1(2)
C61 C62 P4 122.5(2)
C61 C62 C57 120.3(3)
C33 C34 C35 110.5(3)
C42 C41 C40 110.8(3)
C72 C71 C70 111.2(3)
C31 C30 C29 112.6(3)
C69 C74 C73 112.4(3)
C72 C73 C74 111.6(3)
C66 C67 C68 110.4(3)
C22 C23 C24 120.0(3)
C30 C31 P2 110.9(2)
C26 C31 P2 109.3(2)
C26 C31 C30 111.6(2)
C66 C65 C64 111.4(3)
C65 C66 C67 111.2(3)
C2 C1 P1 108.6(2)
C6 C1 P1 112.0(2)
C6 C1 C2 110.3(3)
C21 C22 C23 120.1(3)
C71 C72 C73 109.9(3)
C3 C2 C1 112.1(3)
C65 C64 C63 111.0(3)
C27 C26 C31 112.4(3)
C28 C29 C30 111.1(3)
C27 C28 C29 109.7(3)
C6 C5 C4 111.8(3)
C4 C3 C2 110.3(3)
C3 C4 C5 110.7(3)
C61 C60 C59 120.1(3)
C28 C27 C26 111.0(3)
C46 C47 C48 110.7(3)
C5 C6 C1 112.2(3)
C86 C87 C88 113.6(4)
C87 C86 C85 114.1(5)
C87 C88 C89 112.6(4)
C82 C83 C84 115.0(7)
C81 C82 C83 114.7(8)
C82 C81 C80 109.6(8)
C79 C78 C77 119.0(5)
C77 C76 C75 120.3(6)
C76 C77 C78 119.2(6)

loop_
_geom_bond_atom_site_label_1
_geom_bond_atom_site_label_2
_geom_bond_distance
Pd2 P3 2.2689(8)
Pd2 Si2 2.3335(8)
Pd2 P4 2.2626(8)
Pd1 P2 2.2626(8)
Pd1 Si1 2.3303(8)
Pd1 P1 2.2641(8)
P2 C32 1.844(3)
P2 C25 1.834(3)
P2 C31 1.854(3)
Si1 C20 1.904(3)
Si1 C19 1.881(3)
Si1 C18 1.903(3)
P3 C50 1.839(3)
P3 C44 1.849(3)
P3 C38 1.846(3)
Si2 C55 1.910(3)
Si2 C57 1.902(3)
Si2 C56 1.885(3)
P1 C13 1.842(3)
P1 C7 1.842(3)
P1 C1 1.844(3)
P4 C63 1.843(3)
P4 C69 1.853(3)
P4 C62 1.835(3)
C13 C14 1.401(4)
C13 C18 1.408(4)
C50 C55 1.410(4)
C50 C51 1.404(4)
C58 C57 1.403(4)
C58 C59 1.382(5)
C32 C37 1.533(4)
C32 C33 1.534(4)
C55 C54 1.391(4)
C7 C8 1.538(5)
C7 C12 1.533(5)
C44 C49 1.528(4)
C44 C45 1.535(5)
C46 C45 1.539(5)
C46 C47 1.511(6)
C57 C62 1.412(4)
C17 C18 1.402(4)
C17 C16 1.388(4)
C37 C36 1.529(4)
C33 C34 1.525(4)
C24 C25 1.404(4)
C24 C23 1.387(4)
C21 C20 1.396(4)
C21 C22 1.379(5)
C15 C14 1.386(5)
C15 C16 1.388(4)
C42 C43 1.528(4)
C42 C41 1.517(5)
C51 C52 1.387(5)
C54 C53 1.393(5)
C8 C9 1.530(5)
C48 C49 1.536(5)
C48 C47 1.526(5)
C12 C11 1.534(5)
C20 C25 1.409(4)
C68 C63 1.529(4)
C68 C67 1.527(4)
C52 C53 1.387(4)
C63 C64 1.529(4)
C10 C11 1.507(6)
C10 C9 1.520(5)
C40 C39 1.532(4)
C40 C41 1.525(5)
C35 C36 1.514(5)
C35 C34 1.528(5)
C39 C38 1.533(5)
C61 C62 1.401(4)
C61 C60 1.381(5)
C59 C60 1.386(5)
C69 C70 1.539(4)
C69 C74 1.527(4)
C38 C43 1.535(4)
C70 C71 1.527(4)
C71 C72 1.520(5)
C30 C31 1.527(4)
C30 C29 1.528(4)
C74 C73 1.528(4)
C73 C72 1.527(5)
C67 C66 1.525(5)
C23 C22 1.382(5)
C31 C26 1.527(4)
C65 C66 1.522(5)
C65 C64 1.528(4)
C1 C2 1.535(4)
C1 C6 1.534(4)
C2 C3 1.532(4)
C26 C27 1.526(4)
C29 C28 1.524(5)
C28 C27 1.520(5)
C5 C4 1.525(5)
C5 C6 1.516(5)
C3 C4 1.522(5)
C85 C86 1.524(7)
C87 C86 1.491(6)
C87 C88 1.514(6)
C88 C89 1.551(6)
C83 C82 1.545(9)
C83 C84 1.696(10)
C82 C81 1.531(9)
C80 C81 1.581(10)
C79 C78 1.512(7)
C78 C77 1.522(7)
C75 C76 1.484(7)
C76 C77 1.369(7)
